data_7033910
loop_
_publ_author_name
'Dhayal, Rajendra S.'
'Liao, Jian-Hong'
'Hou, Hsing-Nan'
'Ervilita, Ria'
'Liao, Ping-Kuei'
'Liu, C. W.'

_publ_section_title
;
 Copper(i) diselenocarbamate clusters: synthesis, structures and
 single-source precursors for Cu and Se composite materials.
;
_journal_issue 12
_journal_name_full 'Dalton transactions (Cambridge, England : 2003)'
_journal_page_first 5898
_journal_page_last 5908
_journal_paper_doi 10.1039/c4dt03810j
_journal_volume 44
_journal_year 2015
_chemical_formula_sum 'C30 H58 Cl6 Cu4 N4 Se8'
_chemical_formula_weight 1573.34
_chemical_properties_physical 'Air-sensitive, Heat-sensitive'
_space_group_crystal_system orthorhombic
_space_group_IT_number 60
_space_group_name_H-M_alt 'P c a n'
_symmetry_space_group_name_Hall '-P 2n 2c'
_symmetry_space_group_name_H-M 'P c a n'
_atom_sites_solution_hydrogens geom
_audit_block_doi 10.5517/cc13tk5n
_audit_creation_method SHELXL-2014/7
_audit_update_record
;
2015-01-21 deposited with the CCDC.
2015-02-05 downloaded from the CCDC.
;
_cell_angle_alpha 90
_cell_angle_beta 90
_cell_angle_gamma 90
_cell_formula_units_Z 4
_cell_length_a 11.7089(5)
_cell_length_b 17.4277(7)
_cell_length_c 26.6735(12)
_cell_measurement_reflns_used 9178
_cell_measurement_temperature 296(2)
_cell_measurement_theta_max 26.26
_cell_measurement_theta_min 2.23
_cell_volume 5443.0(4)
_computing_cell_refinement 'Bruker SAINT (Bruker APEX2 v2014.11-0)'
_computing_data_collection 'Bruker APEX2 v2014.11-0'
_computing_data_reduction 'Bruker SAINT (Bruker APEX2 v2014.11-0)'
_computing_molecular_graphics 'Bruker SHELXTL'
_computing_publication_material 'Bruker SHELXTL'
_computing_structure_refinement 'SHELXL-2014/7 (Sheldrick, 2014)'
_computing_structure_solution 'SHELXS-97 (Sheldrick 2008)'
_diffrn_ambient_temperature 296(2)
_diffrn_measured_fraction_theta_full 0.996
_diffrn_measured_fraction_theta_max 0.996
_diffrn_measurement_device_type 'Bruker APEX-II CCD'
_diffrn_measurement_method '\f and \w scans'
_diffrn_radiation_type MoK\a
_diffrn_radiation_wavelength 0.71073
_diffrn_reflns_av_R_equivalents 0.0684
_diffrn_reflns_av_unetI/netI 0.0698
_diffrn_reflns_Laue_measured_fraction_full 0.996
_diffrn_reflns_Laue_measured_fraction_max 0.996
_diffrn_reflns_limit_h_max 13
_diffrn_reflns_limit_h_min -13
_diffrn_reflns_limit_k_max 17
_diffrn_reflns_limit_k_min -20
_diffrn_reflns_limit_l_max 31
_diffrn_reflns_limit_l_min -13
_diffrn_reflns_number 15181
_diffrn_reflns_point_group_measured_fraction_full 0.996
_diffrn_reflns_point_group_measured_fraction_max 0.996
_diffrn_reflns_theta_full 24.999
_diffrn_reflns_theta_max 24.999
_diffrn_reflns_theta_min 1.923
_exptl_absorpt_coefficient_mu 7.211
_exptl_absorpt_correction_T_max 0.7454
_exptl_absorpt_correction_T_min 0.2851
_exptl_absorpt_correction_type multi-scan
_exptl_absorpt_process_details SADABS
_exptl_crystal_colour yellow
_exptl_crystal_density_diffrn 1.920
_exptl_crystal_description plate
_exptl_crystal_F_000 3024
_exptl_crystal_size_max 0.490
_exptl_crystal_size_mid 0.300
_exptl_crystal_size_min 0.110
_refine_diff_density_max 0.760
_refine_diff_density_min -1.043
_refine_diff_density_rms 0.178
_refine_ls_extinction_method none
_refine_ls_goodness_of_fit_ref 1.050
_refine_ls_hydrogen_treatment constr
_refine_ls_matrix_type full
_refine_ls_number_parameters 239
_refine_ls_number_reflns 4765
_refine_ls_number_restraints 3
_refine_ls_restrained_S_all 1.053
_refine_ls_R_factor_all 0.1028
_refine_ls_R_factor_gt 0.0621
_refine_ls_shift/su_max 0.000
_refine_ls_shift/su_mean 0.000
_refine_ls_structure_factor_coef Fsqd
_refine_ls_weighting_details 'w=1/[\s^2^(Fo^2^)+(0.1089P)^2^+6.5742P] where P=(Fo^2^+2Fc^2^)/3'
_refine_ls_weighting_scheme calc
_refine_ls_wR_factor_gt 0.1661
_refine_ls_wR_factor_ref 0.1912
_reflns_Friedel_coverage 0.000
_reflns_number_gt 3187
_reflns_number_total 4765
_reflns_threshold_expression 'I > 2\s(I)'
_cod_data_source_file c4dt03810j2.cif
_cod_data_source_block 1
_cod_depositor_comments
;
The following automatic conversions were performed:

'_space_group_crystal_system' value 'Orthorhombic' changed to
'orthorhombic' according to
/usr/data/users/saulius/crontab/automatic-downloads/rss-feeds/RSC/lib/dictionaries/cif_core.dic
dictionary named 'cif_core.dic' version 2.4.2 from 2011-04-26.

Automatic conversion script
Id: cif_fix_values 3008 2015-01-20 13:52:24Z robertas 

 Adding full bibliography for 7033910--7033914.cif.
;
_cod_database_code 7033910
_shelx_shelxl_version_number 2014/7
_shelx_space_group_comment
; 
The symmetry employed for this shelxl refinement is uniquely defined 
by the following loop, which should always be used as a source of 
symmetry information in preference to the above space-group names. 
They are only intended as comments. 
;
_shelx_estimated_absorpt_t_min 0.126
_shelx_estimated_absorpt_t_max 0.504

loop_
_space_group_symop_operation_xyz
'x, y, z'
'-x+1/2, -y+1/2, z+1/2'
'x, -y, -z+1/2'
'-x+1/2, y+1/2, -z'
'-x, -y, -z'
'x-1/2, y-1/2, -z-1/2'
'-x, y, z-1/2'
'x-1/2, -y-1/2, z'

loop_
_atom_site_label
_atom_site_type_symbol
_atom_site_fract_x
_atom_site_fract_y
_atom_site_fract_z
_atom_site_U_iso_or_equiv
_atom_site_adp_type
_atom_site_occupancy
_atom_site_site_symmetry_order
_atom_site_calc_flag
_atom_site_refinement_flags_posn
_atom_site_refinement_flags_adp
C1 C 0.0509(7) -0.0666(6) 0.1653(4) 0.054(3) Uani 1 1 d . .
C2 C -0.1210(8) -0.0683(7) 0.1128(4) 0.067(3) Uani 1 1 d . .
H2A H -0.1425 -0.0979 0.0835 0.080 Uiso 1 1 calc R U
H2B H -0.0962 -0.0181 0.1014 0.080 Uiso 1 1 calc R U
C3 C -0.2246(8) -0.0590(7) 0.1466(5) 0.065(3) Uani 1 1 d . .
H3A H -0.2037 -0.0309 0.1766 0.078 Uiso 1 1 calc R U
H3B H -0.2531 -0.1090 0.1566 0.078 Uiso 1 1 calc R U
C4 C -0.3176(9) -0.0151(8) 0.1175(6) 0.091(4) Uani 1 1 d . .
H4A H -0.2859 0.0314 0.1042 0.137 Uiso 1 1 calc R U
H4B H -0.3795 -0.0028 0.1398 0.137 Uiso 1 1 calc R U
H4C H -0.3454 -0.0464 0.0906 0.137 Uiso 1 1 calc R U
C5 C -0.0205(9) -0.1904(6) 0.1326(5) 0.067(3) Uani 1 1 d . .
H5A H -0.0980 -0.2100 0.1315 0.081 Uiso 1 1 calc R U
H5B H 0.0163 -0.2121 0.1620 0.081 Uiso 1 1 calc R U
C6 C 0.0409(14) -0.2167(8) 0.0874(5) 0.109(5) Uani 1 1 d . .
H6A H 0.1202 -0.2010 0.0894 0.131 Uiso 1 1 calc R U
H6B H 0.0076 -0.1928 0.0580 0.131 Uiso 1 1 calc R U
C7 C 0.035(2) -0.3019(10) 0.0819(8) 0.206(13) Uani 1 1 d . .
H7A H 0.0644 -0.3257 0.1117 0.309 Uiso 1 1 calc R U
H7B H 0.0800 -0.3175 0.0536 0.309 Uiso 1 1 calc R U
H7C H -0.0429 -0.3172 0.0770 0.309 Uiso 1 1 calc R U
C8 C 0.4839(6) 0.1282(5) 0.2080(4) 0.042(2) Uani 1 1 d . .
C9 C 0.5494(9) 0.1832(6) 0.1265(4) 0.065(3) Uani 1 1 d . .
H9A H 0.5109 0.1401 0.1109 0.078 Uiso 1 1 calc R U
H9B H 0.6256 0.1865 0.1124 0.078 Uiso 1 1 calc R U
C10 C 0.4857(15) 0.2552(8) 0.1147(5) 0.105(5) Uani 1 1 d . .
H10A H 0.4092 0.2516 0.1285 0.126 Uiso 1 1 calc R U
H10B H 0.5236 0.2982 0.1306 0.126 Uiso 1 1 calc R U
C11 C 0.4782(19) 0.2693(12) 0.0601(7) 0.176(10) Uani 1 1 d . .
H11A H 0.5065 0.3198 0.0528 0.264 Uiso 1 1 calc R U
H11B H 0.4001 0.2654 0.0496 0.264 Uiso 1 1 calc R U
H11C H 0.5233 0.2319 0.0426 0.264 Uiso 1 1 calc R U
C12 C 0.6578(8) 0.2052(6) 0.2052(4) 0.061(3) Uani 1 1 d . .
H12A H 0.6363 0.2222 0.2385 0.074 Uiso 1 1 calc R U
H12B H 0.6803 0.2500 0.1860 0.074 Uiso 1 1 calc R U
C13 C 0.7578(7) 0.1517(6) 0.2092(4) 0.059(3) Uani 1 1 d . .
H13A H 0.7880 0.1411 0.1761 0.071 Uiso 1 1 calc R U
H13B H 0.7334 0.1035 0.2240 0.071 Uiso 1 1 calc R U
C14 C 0.8517(9) 0.1882(8) 0.2421(5) 0.086(4) Uani 1 1 d . .
H14A H 0.8784 0.2346 0.2265 0.129 Uiso 1 1 calc R U
H14B H 0.9141 0.1529 0.2456 0.129 Uiso 1 1 calc R U
H14C H 0.8210 0.1999 0.2746 0.129 Uiso 1 1 calc R U
C15 C 0.7421(11) 0.4899(9) 0.0609(6) 0.253(17) Uani 1 1 d D .
H15 H 0.7286 0.4904 0.0971 0.304 Uiso 1 1 calc R U
Cl1 Cl 0.6414(11) 0.5314(9) 0.0209(3) 0.401(10) Uani 1 1 d D .
Cl2 Cl 0.8770(12) 0.5172(10) 0.0375(4) 0.405(11) Uani 1 1 d D .
Cl3 Cl 0.7540(13) 0.4011(8) 0.0292(4) 0.352(7) Uani 1 1 d D .
Cu1 Cu 0.34079(9) -0.03936(7) 0.20407(5) 0.0489(4) Uani 1 1 d . .
Cu2 Cu 0.19059(9) 0.06990(6) 0.22529(5) 0.0504(4) Uani 1 1 d . .
N1 N -0.0249(6) -0.1069(4) 0.1383(3) 0.049(2) Uani 1 1 d . .
N2 N 0.5582(6) 0.1695(4) 0.1810(3) 0.049(2) Uani 1 1 d . .
Se1 Se 0.03576(8) 0.03814(6) 0.17240(5) 0.0695(4) Uani 1 1 d . .
Se2 Se 0.17936(7) -0.12165(5) 0.19244(4) 0.0513(3) Uani 1 1 d . .
Se3 Se 0.35350(7) 0.08777(6) 0.17214(4) 0.0487(3) Uani 1 1 d . .
Se4 Se 0.50398(8) -0.11205(6) 0.22483(4) 0.0565(3) Uani 1 1 d . .

loop_
_atom_site_aniso_label
_atom_site_aniso_U_11
_atom_site_aniso_U_22
_atom_site_aniso_U_33
_atom_site_aniso_U_23
_atom_site_aniso_U_13
_atom_site_aniso_U_12
C1 0.040(5) 0.061(6) 0.061(8) 0.009(5) 0.000(5) 0.000(4)
C2 0.056(6) 0.078(7) 0.067(8) -0.002(6) -0.020(5) -0.005(5)
C3 0.045(5) 0.069(7) 0.081(9) 0.009(6) -0.019(5) -0.001(5)
C4 0.067(7) 0.090(9) 0.117(12) 0.001(9) -0.011(7) 0.019(7)
C5 0.074(7) 0.054(7) 0.074(9) -0.008(6) -0.017(6) -0.007(5)
C6 0.163(14) 0.098(11) 0.067(11) -0.019(8) 0.002(10) 0.048(10)
C7 0.42(4) 0.089(13) 0.114(19) -0.015(11) 0.02(2) 0.080(19)
C8 0.033(4) 0.053(6) 0.040(6) 0.003(4) 0.002(4) -0.004(4)
C9 0.076(7) 0.068(7) 0.052(8) -0.001(6) 0.002(5) -0.020(6)
C10 0.182(15) 0.081(9) 0.051(9) 0.023(8) 0.010(9) 0.007(10)
C11 0.29(3) 0.133(16) 0.103(17) 0.045(13) -0.046(17) 0.015(17)
C12 0.064(6) 0.052(6) 0.068(8) 0.001(5) 0.004(5) -0.026(5)
C13 0.041(5) 0.079(7) 0.058(8) -0.008(6) 0.010(5) -0.017(5)
C14 0.062(7) 0.112(10) 0.084(10) -0.008(8) -0.012(6) -0.023(7)
C15 0.33(4) 0.30(4) 0.13(2) -0.01(2) 0.05(2) 0.19(3)
Cl1 0.487(17) 0.58(2) 0.131(7) -0.048(10) -0.027(8) 0.391(18)
Cl2 0.367(15) 0.66(3) 0.187(10) 0.100(14) -0.059(9) -0.303(17)
Cl3 0.534(19) 0.384(16) 0.139(8) -0.021(8) -0.085(11) 0.101(16)
Cu1 0.0392(6) 0.0511(7) 0.0565(9) 0.0016(6) -0.0017(5) 0.0034(5)
Cu2 0.0415(6) 0.0486(7) 0.0613(9) 0.0026(6) -0.0025(5) 0.0005(5)
N1 0.043(4) 0.054(5) 0.051(6) -0.010(4) -0.013(4) 0.002(3)
N2 0.047(4) 0.044(5) 0.055(6) 0.000(4) 0.006(4) -0.007(3)
Se1 0.0512(6) 0.0482(7) 0.1090(11) -0.0017(6) -0.0294(6) 0.0038(4)
Se2 0.0428(5) 0.0445(6) 0.0666(8) -0.0022(5) -0.0083(4) 0.0031(4)
Se3 0.0428(5) 0.0559(6) 0.0475(7) 0.0063(5) -0.0055(4) -0.0066(4)
Se4 0.0427(5) 0.0747(7) 0.0520(7) 0.0073(6) 0.0067(4) 0.0151(5)

loop_
_atom_type_symbol
_atom_type_description
_atom_type_scat_dispersion_real
_atom_type_scat_dispersion_imag
_atom_type_scat_source
C C 0.0033 0.0016 'International Tables Vol C Tables 4.2.6.8 and 6.1.1.4'
H H 0.0000 0.0000 'International Tables Vol C Tables 4.2.6.8 and 6.1.1.4'
N N 0.0061 0.0033 'International Tables Vol C Tables 4.2.6.8 and 6.1.1.4'
Cl Cl 0.1484 0.1585 'International Tables Vol C Tables 4.2.6.8 and 6.1.1.4'
Cu Cu 0.3201 1.2651 'International Tables Vol C Tables 4.2.6.8 and 6.1.1.4'
Se Se -0.0929 2.2259 'International Tables Vol C Tables 4.2.6.8 and 6.1.1.4'

loop_
_geom_angle_atom_site_label_1
_geom_angle_atom_site_label_2
_geom_angle_atom_site_label_3
_geom_angle
_geom_angle_site_symmetry_1
_geom_angle_site_symmetry_3
N1 C1 Se1 120.7(7) . .
N1 C1 Se2 117.2(7) . .
Se1 C1 Se2 122.0(5) . .
N1 C2 C3 112.6(9) . .
C2 C3 C4 108.6(10) . .
N1 C5 C6 114.2(10) . .
C5 C6 C7 111.5(14) . .
N2 C8 Se4 121.8(7) . 3
N2 C8 Se3 116.2(7) . .
Se4 C8 Se3 122.0(4) 3 .
N2 C9 C10 112.2(9) . .
C11 C10 C9 112.1(14) . .
N2 C12 C13 112.8(8) . .
C12 C13 C14 109.9(9) . .
Cl1 C15 Cl2 106.1(11) . .
Cl1 C15 Cl3 97.1(10) . .
Cl2 C15 Cl3 89.8(9) . .
Se4 Cu1 Se3 122.26(6) . .
Se4 Cu1 Se2 110.40(6) . .
Se3 Cu1 Se2 124.14(6) . .
Se4 Cu1 Cu2 105.35(6) . 3
Se3 Cu1 Cu2 119.12(5) . 3
Se2 Cu1 Cu2 56.21(4) . 3
Se4 Cu1 Cu2 150.75(7) . .
Se3 Cu1 Cu2 56.58(4) . .
Se2 Cu1 Cu2 86.23(4) . .
Cu2 Cu1 Cu2 63.22(5) 3 .
Se4 Cu1 Cu1 93.30(5) . 3
Se3 Cu1 Cu1 81.80(6) . 3
Se2 Cu1 Cu1 113.95(5) . 3
Cu2 Cu1 Cu1 58.27(4) 3 3
Cu2 Cu1 Cu1 57.54(4) . 3
Se1 Cu2 Se2 126.71(6) . 3
Se1 Cu2 Se3 106.73(7) . .
Se2 Cu2 Se3 122.75(6) 3 .
Se1 Cu2 Cu1 153.22(6) . 3
Se2 Cu2 Cu1 56.81(4) 3 3
Se3 Cu2 Cu1 85.29(5) . 3
Se1 Cu2 Cu1 102.31(6) . .
Se2 Cu2 Cu1 120.40(6) 3 .
Se3 Cu2 Cu1 55.92(4) . .
Cu1 Cu2 Cu1 64.19(6) 3 .
Se1 Cu2 Cu2 94.48(5) . 3
Se2 Cu2 Cu2 83.94(6) 3 3
Se3 Cu2 Cu2 113.31(5) . 3
Cu1 Cu2 Cu2 58.77(4) 3 3
Cu1 Cu2 Cu2 58.01(4) . 3
C1 N1 C5 123.5(8) . .
C1 N1 C2 120.8(8) . .
C5 N1 C2 115.6(8) . .
C8 N2 C12 120.4(9) . .
C8 N2 C9 124.9(8) . .
C12 N2 C9 114.7(8) . .
C1 Se1 Cu2 102.7(3) . .
C1 Se2 Cu2 101.6(3) . 3
C1 Se2 Cu1 111.6(3) . .
Cu2 Se2 Cu1 66.98(5) 3 .
C8 Se3 Cu1 102.2(3) . .
C8 Se3 Cu2 112.5(3) . .
Cu1 Se3 Cu2 67.50(4) . .
C8 Se4 Cu1 102.1(3) 3 .

loop_
_geom_bond_atom_site_label_1
_geom_bond_atom_site_label_2
_geom_bond_distance
_geom_bond_site_symmetry_2
C1 N1 1.342(12) .
C1 Se1 1.844(11) .
C1 Se2 1.926(9) .
C2 N1 1.476(12) .
C2 C3 1.520(15) .
C3 C4 1.541(15) .
C5 N1 1.463(12) .
C5 C6 1.479(17) .
C6 C7 1.49(2) .
C8 N2 1.339(11) .
C8 Se4 1.828(9) 3
C8 Se3 1.936(8) .
C9 N2 1.477(13) .
C9 C10 1.493(18) .
C10 C11 1.48(2) .
C12 N2 1.470(11) .
C12 C13 1.501(14) .
C13 C14 1.543(14) .
C15 Cl1 1.747(10) .
C15 Cl2 1.764(10) .
C15 Cl3 1.769(10) .
Cu1 Se4 2.3584(14) .
Cu1 Se3 2.3784(15) .
Cu1 Se2 2.3928(14) .
Cu1 Cu2 2.6318(16) 3
Cu1 Cu2 2.6531(16) .
Cu1 Cu1 2.808(3) 3
Cu2 Se1 2.3629(15) .
Cu2 Se2 2.3763(17) 3
Cu2 Se3 2.3969(15) .
Cu2 Cu1 2.6318(16) 3
Cu2 Cu2 2.770(2) 3
Se2 Cu2 2.3763(17) 3
Se4 C8 1.828(9) 3
